data_2204833
loop_
_publ_author_name
'Rozycka-Sokolowska, Ewa'
'Marciniak, Bernard'
'Pavlyuk, Volodymyr'

_publ_section_title
;
 Naphthalene-2,7-diol
;
_journal_issue 1
_journal_name_full 'Acta Crystallographica Section E'
_journal_page_first o114
_journal_page_last o115
_journal_paper_doi 10.1107/S1600536804032453
_journal_volume 61
_journal_year 2005
_chemical_formula_iupac 'C10 H8 O2'
_chemical_formula_moiety 'C10 H8 O2'
_chemical_formula_sum 'C10 H8 O2'
_chemical_formula_weight 160.16
_chemical_name_common 2,7-dihydroxynaphthalene
_chemical_name_systematic
;
Naphthalene-2,7-diol
;
_space_group_IT_number 33
_symmetry_cell_setting orthorhombic
_symmetry_space_group_name_Hall 'P 2c -2n'
_symmetry_space_group_name_H-M 'P n a 21'
_atom_sites_solution_hydrogens geom
_atom_sites_solution_primary direct
_atom_sites_solution_secondary difmap
_audit_creation_method SHELXL97
_cell_angle_alpha 90.00
_cell_angle_beta 90.00
_cell_angle_gamma 90.00
_cell_formula_units_Z 4
_cell_length_a 7.872(2)
_cell_length_b 17.463(3)
_cell_length_c 5.754(2)
_cell_measurement_reflns_used 20
_cell_measurement_temperature 293(2)
_cell_measurement_theta_max 20.0
_cell_measurement_theta_min 5.2
_cell_volume 791.0(4)
_computing_cell_refinement KM4B8
_computing_data_collection 'KM4B8 (Ga\/ldecki et al., 1996)'
_computing_data_reduction KM4B8
_computing_molecular_graphics 'ORTEP-3 (Farrugia,1997) and PLATON (Spek, 2000)'
_computing_publication_material SHELXL97
_computing_structure_refinement 'SHELXL97 (Sheldrick, 1997)'
_computing_structure_solution 'Please provide missing details'
_diffrn_ambient_temperature 293(2)
_diffrn_measured_fraction_theta_full 0.999
_diffrn_measured_fraction_theta_max 0.999
_diffrn_measurement_device 'Kuma KM-4'
_diffrn_measurement_method \w/2\q
_diffrn_radiation_monochromator graphite
_diffrn_radiation_source 'fine-focus sealed tube'
_diffrn_radiation_type MoK\a
_diffrn_radiation_wavelength 0.71069
_diffrn_reflns_av_R_equivalents 0.0050
_diffrn_reflns_av_sigmaI/netI 0.0230
_diffrn_reflns_limit_h_max 10
_diffrn_reflns_limit_h_min -10
_diffrn_reflns_limit_k_max 22
_diffrn_reflns_limit_k_min -22
_diffrn_reflns_limit_l_max 7
_diffrn_reflns_limit_l_min -7
_diffrn_reflns_number 1988
_diffrn_reflns_theta_full 27.44
_diffrn_reflns_theta_max 27.44
_diffrn_reflns_theta_min 2.33
_diffrn_standards_decay_% 2
_diffrn_standards_interval_count 50
_diffrn_standards_number 3
_exptl_absorpt_coefficient_mu 0.094
_exptl_absorpt_correction_T_max 0.998
_exptl_absorpt_correction_T_min 0.986
_exptl_absorpt_correction_type refdelf
_exptl_absorpt_process_details '(DIFABS; Walker & Stuart, 1983)'
_exptl_crystal_colour colourless
_exptl_crystal_density_diffrn 1.345
_exptl_crystal_density_meas ?
_exptl_crystal_density_method .
_exptl_crystal_description column
_exptl_crystal_F_000 336
_exptl_crystal_size_max 0.4
_exptl_crystal_size_mid 0.06
_exptl_crystal_size_min 0.03
_refine_diff_density_max 0.097
_refine_diff_density_min -0.115
_refine_ls_extinction_coef 0.014(4)
_refine_ls_extinction_expression Fc^*^=kFc[1+0.001xFc^2^\l^3^/sin(2\q)]^-1/4^
_refine_ls_extinction_method 'SHELXL97 (Sheldrick, 1997)'
_refine_ls_goodness_of_fit_ref 1.196
_refine_ls_hydrogen_treatment constr
_refine_ls_matrix_type full
_refine_ls_number_parameters 115
_refine_ls_number_reflns 994
_refine_ls_number_restraints 1
_refine_ls_restrained_S_all 1.196
_refine_ls_R_factor_all 0.0494
_refine_ls_R_factor_gt 0.0375
_refine_ls_shift/su_max 0.035
_refine_ls_shift/su_mean 0.004
_refine_ls_structure_factor_coef Fsqd
_refine_ls_weighting_details 'calc w = 1/[\s^2^(Fo^2^)+(0.0482P)^2^+0.0043P] where P=(Fo^2^+2Fc^2^)/3'
_refine_ls_weighting_scheme calc
_refine_ls_wR_factor_gt 0.1178
_refine_ls_wR_factor_ref 0.1212
_reflns_number_gt 740
_reflns_number_total 994
_reflns_threshold_expression I>2\s(I)
_cod_data_source_file ac6141.cif
_cod_data_source_block I
_cod_original_cell_volume 791.0(3)
_cod_database_code 2204833
_cod_database_fobs_code 2204833

loop_
_symmetry_equiv_pos_as_xyz
'x, y, z'
'-x, -y, z+1/2'
'x+1/2, -y+1/2, z'
'-x+1/2, y+1/2, z+1/2'

loop_
_atom_site_label
_atom_site_fract_x
_atom_site_fract_y
_atom_site_fract_z
_atom_site_U_iso_or_equiv
_atom_site_adp_type
_atom_site_calc_flag
_atom_site_refinement_flags
_atom_site_occupancy
_atom_site_type_symbol
O1 0.7241(3) 0.32403(12) 0.5971(6) 0.0864(8) Uani d . 1 O
H1 0.8066 0.2988 0.5560 0.130 Uiso calc R 1 H
O2 0.5763(3) 0.72257(11) 0.8665(6) 0.0862(8) Uani d . 1 O
H2 0.5208 0.7032 0.9718 0.129 Uiso calc R 1 H
C4 0.7866(4) 0.55519(18) 0.4333(6) 0.0717(8) Uani d . 1 C
C9 0.7023(4) 0.53286(16) 0.6426(6) 0.0648(8) Uani d . 1 C
C10 0.6905(4) 0.45329(17) 0.6941(6) 0.0692(8) Uani d . 1 C
H10 0.6395 0.4377 0.8320 0.083 Uiso calc R 1 H
C8 0.6355(4) 0.58986(17) 0.7897(7) 0.0730(8) Uani d . 1 C
H8 0.5836 0.5760 0.9287 0.088 Uiso calc R 1 H
C2 0.8363(4) 0.42221(19) 0.3412(8) 0.0779(9) Uani d . 1 C
H2A 0.8814 0.3851 0.2432 0.093 Uiso calc R 1 H
C5 0.7977(5) 0.63455(19) 0.3851(7) 0.0825(10) Uani d . 1 C
H5 0.8542 0.6505 0.2517 0.099 Uiso calc R 1 H
C7 0.6465(4) 0.66511(16) 0.7296(7) 0.0714(8) Uani d . 1 C
C1 0.7519(4) 0.40035(17) 0.5467(7) 0.0716(8) Uani d . 1 C
C3 0.8518(4) 0.49797(18) 0.2859(7) 0.0770(8) Uani d . 1 C
H3 0.9063 0.5119 0.1489 0.092 Uiso calc R 1 H
C6 0.7288(5) 0.68761(18) 0.5269(8) 0.0820(10) Uani d . 1 C
H6 0.7363 0.7393 0.4892 0.098 Uiso calc R 1 H

loop_
_atom_site_aniso_label
_atom_site_aniso_U_11
_atom_site_aniso_U_22
_atom_site_aniso_U_33
_atom_site_aniso_U_12
_atom_site_aniso_U_13
_atom_site_aniso_U_23
O1 0.0919(15) 0.0691(13) 0.098(2) 0.0024(10) 0.0054(16) -0.0045(14)
O2 0.0893(16) 0.0651(11) 0.104(2) -0.0033(10) 0.0120(15) -0.0123(13)
C4 0.0736(17) 0.0725(16) 0.069(2) -0.0043(14) -0.0080(16) 0.0034(17)
C9 0.0577(14) 0.0686(17) 0.068(2) 0.0010(11) -0.0043(14) 0.0004(16)
C10 0.0700(17) 0.0699(16) 0.068(2) -0.0022(13) 0.0010(16) 0.0005(16)
C8 0.0779(18) 0.0749(17) 0.0663(18) -0.0025(14) 0.0049(17) -0.0008(17)
C2 0.0738(17) 0.0756(18) 0.084(2) 0.0050(15) -0.0018(19) -0.0128(19)
C5 0.091(2) 0.080(2) 0.076(2) -0.0107(16) 0.005(2) 0.0110(19)
C7 0.0678(16) 0.0653(16) 0.081(2) -0.0045(13) -0.0036(18) -0.0011(16)
C1 0.0716(17) 0.0646(15) 0.079(2) -0.0005(14) -0.0049(17) -0.0017(18)
C3 0.0769(18) 0.087(2) 0.0674(19) -0.0022(15) 0.0030(18) 0.0034(19)
C6 0.091(2) 0.0641(16) 0.091(3) -0.0041(15) 0.000(2) 0.0072(19)

loop_
_atom_type_symbol
_atom_type_description
_atom_type_scat_dispersion_real
_atom_type_scat_dispersion_imag
_atom_type_scat_source
C C 0.0033 0.0000 'International Tables Vol C Tables 4.2.6.8 and 6.1.1.4'
H H 0.0000 0.0000 'International Tables Vol C Tables 4.2.6.8 and 6.1.1.4'
O O 0.0106 0.0000 'International Tables Vol C Tables 4.2.6.8 and 6.1.1.4'

loop_
_geom_angle_atom_site_label_1
_geom_angle_atom_site_label_2
_geom_angle_atom_site_label_3
_geom_angle
C1 O1 H1 109.5
C7 O2 H2 109.5
C3 C4 C5 123.7(4)
C3 C4 C9 118.9(3)
C5 C4 C9 117.4(3)
C8 C9 C10 122.7(3)
C8 C9 C4 119.1(3)
C10 C9 C4 118.1(3)
C1 C10 C9 121.1(3)
C1 C10 H10 119.5
C9 C10 H10 119.5
C7 C8 C9 120.4(3)
C7 C8 H8 119.8
C9 C8 H8 119.8
C3 C2 C1 120.0(3)
C3 C2 H2A 120.0
C1 C2 H2A 120.0
C6 C5 C4 121.9(4)
C6 C5 H5 119.0
C4 C5 H5 119.0
C8 C7 C6 121.0(3)
C8 C7 O2 121.8(3)
C6 C7 O2 117.2(3)
C10 C1 O1 118.3(3)
C10 C1 C2 120.8(3)
O1 C1 C2 120.8(3)
C2 C3 C4 121.0(4)
C2 C3 H3 119.5
C4 C3 H3 119.5
C5 C6 C7 120.0(3)
C5 C6 H6 120.0
C7 C6 H6 120.0

loop_
_geom_bond_atom_site_label_1
_geom_bond_atom_site_label_2
_geom_bond_distance
O1 C1 1.381(4)
O1 H1 0.8200
O2 C7 1.390(4)
O2 H2 0.8200
C4 C3 1.407(5)
C4 C5 1.416(4)
C4 C9 1.430(5)
C9 C8 1.408(4)
C9 C10 1.424(4)
C10 C1 1.344(5)
C10 H10 0.9300
C8 C7 1.362(4)
C8 H8 0.9300
C2 C3 1.366(4)
C2 C1 1.409(6)
C2 H2A 0.9300
C5 C6 1.349(5)
C5 H5 0.9300
C7 C6 1.391(6)
C3 H3 0.9300
C6 H6 0.9300

loop_
_geom_hbond_atom_site_label_D
_geom_hbond_atom_site_label_H
_geom_hbond_atom_site_label_A
_geom_hbond_site_symmetry_A
_geom_hbond_distance_DH
_geom_hbond_distance_HA
_geom_hbond_distance_DA
_geom_hbond_angle_DHA
O1 H1 O2 4_644 0.82 1.95 2.714(3) 154
O2 H2 O1 2_665 0.82 2.11 2.831(4) 146

loop_
_geom_torsion_atom_site_label_1
_geom_torsion_atom_site_label_2
_geom_torsion_atom_site_label_3
_geom_torsion_atom_site_label_4
_geom_torsion
C3 C4 C9 C8 -179.4(3)
C5 C4 C9 C8 -0.2(4)
C3 C4 C9 C10 1.0(4)
C5 C4 C9 C10 -179.8(3)
C8 C9 C10 C1 178.3(3)
C4 C9 C10 C1 -2.2(4)
C10 C9 C8 C7 -178.4(3)
C4 C9 C8 C7 2.1(5)
C3 C4 C5 C6 177.8(4)
C9 C4 C5 C6 -1.4(5)
C9 C8 C7 C6 -2.4(5)
C9 C8 C7 O2 177.6(3)
C9 C10 C1 O1 -174.7(3)
C9 C10 C1 C2 2.7(5)
C3 C2 C1 C10 -2.1(5)
C3 C2 C1 O1 175.3(3)
C1 C2 C3 C4 0.9(5)
C5 C4 C3 C2 -179.6(4)
C9 C4 C3 C2 -0.4(5)
C4 C5 C6 C7 1.2(6)
C8 C7 C6 C5 0.7(5)
O2 C7 C6 C5 -179.2(3)

loop_
_cod_related_entry_id
_cod_related_entry_database
_cod_related_entry_code
1 ChemSpider 10919
